data_7114416
loop_
_publ_author_name
'Ishii, Akihiko'
'Takahashi, Takeshi'
'Tawata, Akira'
'Furukawa, Aki'
'Oshida, Hideaki'
'Nakayama, Juzo'

_publ_section_title
;
 First synthesis and characterization of isolable thioselenenic acid,
 triptycene-9-thioselenenic acid
;
_journal_coden_ASTM CHCOFS
_journal_issue 23
_journal_name_full 'Chemical Communications (Cambridge, United Kingdom)'
_journal_page_first 2810
_journal_page_last 2811
_journal_paper_doi 10.1039/b207810d
_journal_year 2002
_chemical_compound_source 'Local laboratory'
_chemical_formula_moiety 'C38 H28 S Se Sn '
_chemical_formula_sum 'C38 H28 S Se Sn'
_chemical_formula_weight 714.356
_chemical_name_systematic
;
Trip-Se-S-SnPh3 (Trip = 9-triptycyl)
;
_space_group_IT_number 19
_symmetry_cell_setting orthorhombic
_symmetry_space_group_name_Hall 'P 2ac 2ab'
_symmetry_space_group_name_H-M 'P 21 21 21'
_atom_sites_solution_primary vecmap
_atom_sites_solution_secondary difmap
_audit_creation_method maXus
_cell_angle_alpha 90.00
_cell_angle_beta 90.00
_cell_angle_gamma 90.00
_cell_formula_units_Z 4
_cell_length_a 11.4730(4)
_cell_length_b 15.4100(6)
_cell_length_c 17.6340(6)
_cell_measurement_temperature 298
_cell_volume 3117.67(19)
_computing_cell_refinement 'HKL Scalepack'
_computing_data_collection 'DIP Image plate'
_computing_data_reduction 'maXus (Mackay et al., 1999)'
_computing_structure_refinement 'SHELXL-97 (Sheldrick, 1997)'
_computing_structure_solution 'DIRDIF (Buerskens et al., 1992)'
_diffrn_measured_fraction_theta_full 0.977
_diffrn_measured_fraction_theta_max 0.977
_diffrn_measurement_device 'DIP Image plate'
_diffrn_measurement_method IP
_diffrn_radiation_source 'fine-focus sealed tube'
_diffrn_radiation_type MoK\a
_diffrn_radiation_wavelength_id all
_diffrn_reflns_av_R_equivalents 0.054
_diffrn_reflns_limit_h_max 14
_diffrn_reflns_limit_h_min -14
_diffrn_reflns_limit_k_max 19
_diffrn_reflns_limit_k_min -19
_diffrn_reflns_limit_l_max 19
_diffrn_reflns_limit_l_min -21
_diffrn_reflns_number 20437
_diffrn_reflns_theta_full 27.08
_diffrn_reflns_theta_max 27.08
_diffrn_reflns_theta_min 1.15
_exptl_absorpt_coefficient_mu 2.079
_exptl_absorpt_correction_T_max 0.785
_exptl_absorpt_correction_T_min 0.702
_exptl_absorpt_correction_type multi-scan
_exptl_absorpt_process_details
;
multi-scan from symmetry-related measurements
Sortav (Blessing 1995)
;
_exptl_crystal_colour Yellow
_exptl_crystal_density_diffrn 1.522
_exptl_crystal_density_method 'not measured'
_exptl_crystal_description Cube
_refine_diff_density_max 0.435
_refine_diff_density_min -0.687
_refine_diff_density_rms 0.081
_refine_ls_abs_structure_details 'Flack H D (1983), Acta Cryst. A39, 876-881'
_refine_ls_abs_structure_Flack 0.084(14)
_refine_ls_extinction_method none
_refine_ls_goodness_of_fit_ref 1.038
_refine_ls_hydrogen_treatment refxyz
_refine_ls_matrix_type full
_refine_ls_number_parameters 370
_refine_ls_number_reflns 6631
_refine_ls_number_restraints 0
_refine_ls_restrained_S_all 1.038
_refine_ls_R_factor_all 0.0813
_refine_ls_R_factor_gt 0.0492
_refine_ls_shift/su_max 0.000
_refine_ls_shift/su_mean 0.000
_refine_ls_structure_factor_coef Fsqd
_refine_ls_weighting_details 'calc w=1/[\s^2^(Fo^2^)+(0.0347P)^2^+2.5037P] where P=(Fo^2^+2Fc^2^)/3'
_refine_ls_weighting_scheme calc
_refine_ls_wR_factor_gt 0.0919
_refine_ls_wR_factor_ref 0.1027
_reflns_number_gt 4849
_reflns_number_total 6631
_reflns_threshold_expression >2sigma(I)
_cod_data_source_file b207810d.txt
_cod_data_source_block Compound_7
_cod_depositor_comments
;
The following automatic conversions were performed:

'_symmetry_cell_setting' value 'Orthorhombic' changed to
'orthorhombic' according to
/usr/data/users/saulius/automatic-downloads/retrospective/RSC/lib/dictionaries/cif_core.dic
dictionary named 'cif_core.dic' version 2.4.2 from 2011-04-26.

Automatic conversion script
Id: cif_fix_values 2281 2013-09-26 08:29:07Z andrius 
;
_cod_original_cell_volume 3117.7(2)
_cod_original_sg_symbol_H-M 'P 21 21 21    '
_cod_original_formula_sum 'C38 H28 S Se Sn '
_cod_database_code 7114416

loop_
_symmetry_equiv_pos_as_xyz
+X,+Y,+Z
'-X+ 1/2,-Y,+Z+ 1/2'
'+X+ 1/2,-Y+ 1/2,-Z'
'-X,+Y+ 1/2,-Z+ 1/2'

loop_
_atom_site_label
_atom_site_type_symbol
_atom_site_fract_x
_atom_site_fract_y
_atom_site_fract_z
_atom_site_U_iso_or_equiv
_atom_site_adp_type
_atom_site_occupancy
_atom_site_symmetry_multiplicity
_atom_site_calc_flag
_atom_site_refinement_flags
Sn1 Sn 0.20904(4) 0.02401(3) 0.03116(2) 0.05358(13) Uani 1 1 d .
Se1 Se -0.06490(6) 0.04990(4) 0.11492(3) 0.05240(17) Uani 1 1 d .
S1 S 0.01886(13) -0.04517(11) 0.03796(9) 0.0573(4) Uani 1 1 d .
C9 C 0.0600(5) -0.0908(4) 0.2282(3) 0.0491(14) Uani 1 1 d .
C8 C -0.0578(5) -0.0878(3) 0.2333(3) 0.0425(13) Uani 1 1 d .
C14 C -0.2022(5) 0.0277(4) 0.2494(3) 0.0419(12) Uani 1 1 d .
C15 C -0.2074(6) 0.1159(4) 0.2544(3) 0.0498(14) Uani 1 1 d .
C5 C -0.4201(7) -0.1901(5) 0.1141(5) 0.075(2) Uani 1 1 d .
C4 C -0.3840(6) -0.1887(4) 0.1884(5) 0.068(2) Uani 1 1 d .
C13 C -0.1163(5) -0.1376(4) 0.2868(3) 0.0486(15) Uani 1 1 d .
C1 C -0.1407(5) -0.0276(4) 0.1889(3) 0.0417(12) Uani 1 1 d .
C23 C 0.3704(7) -0.2077(4) -0.0646(4) 0.0652(19) Uani 1 1 d .
C31 C 0.2970(7) 0.1074(5) 0.2631(4) 0.073(2) Uani 1 1 d .
C7 C -0.2760(6) -0.0852(4) 0.0802(3) 0.0553(16) Uani 1 1 d .
C19 C -0.2575(5) -0.0239(4) 0.3034(3) 0.0482(14) Uani 1 1 d .
C20 C -0.2455(5) -0.1214(4) 0.2879(4) 0.0533(17) Uani 1 1 d .
C2 C -0.2370(5) -0.0837(4) 0.1545(3) 0.0465(15) Uani 1 1 d .
C32 C 0.2441(6) 0.0978(5) 0.1938(4) 0.0631(18) Uani 1 1 d .
C12 C -0.0555(7) -0.1903(4) 0.3351(3) 0.0597(18) Uani 1 1 d .
C33 C 0.1770(6) 0.1475(5) -0.0184(4) 0.0666(19) Uani 1 1 d .
C16 C -0.2662(6) 0.1535(4) 0.3146(4) 0.0621(19) Uani 1 1 d .
C26 C 0.3934(6) -0.0337(5) -0.0831(4) 0.0653(18) Uani 1 1 d .
C3 C -0.2922(6) -0.1348(4) 0.2084(3) 0.0521(14) Uani 1 1 d .
C21 C 0.3099(5) -0.0638(4) -0.0333(3) 0.0536(14) Uani 1 1 d .
C27 C 0.2864(6) 0.0426(4) 0.1390(3) 0.0554(15) Uani 1 1 d .
C18 C -0.3148(5) 0.0133(5) 0.3640(3) 0.0568(16) Uani 1 1 d .
C24 C 0.4519(7) -0.1769(5) -0.1138(4) 0.073(2) Uani 1 1 d .
C11 C 0.0649(7) -0.1942(4) 0.3301(4) 0.0637(19) Uani 1 1 d .
C10 C 0.1214(6) -0.1439(4) 0.2767(4) 0.0592(18) Uani 1 1 d .
C6 C -0.3682(7) -0.1383(5) 0.0607(4) 0.070(2) Uani 1 1 d .
C36 C 0.1375(13) 0.3125(8) -0.0750(8) 0.130(5) Uani 1 1 d .
C30 C 0.3933(7) 0.0635(7) 0.2792(5) 0.098(3) Uani 1 1 d .
C17 C -0.3170(6) 0.1039(5) 0.3686(4) 0.0636(18) Uani 1 1 d .
C22 C 0.3009(6) -0.1530(4) -0.0244(4) 0.0639(17) Uani 1 1 d .
C25 C 0.4633(7) -0.0891(6) -0.1225(4) 0.080(2) Uani 1 1 d .
C35 C 0.2181(12) 0.2998(6) -0.0235(6) 0.115(4) Uani 1 1 d .
C29 C 0.4397(9) 0.0112(8) 0.2260(6) 0.135(5) Uani 1 1 d .
C28 C 0.3862(7) -0.0020(6) 0.1560(5) 0.097(3) Uani 1 1 d .
C34 C 0.2387(8) 0.2184(5) 0.0049(5) 0.090(3) Uani 1 1 d .
C37 C 0.0757(12) 0.2444(8) -0.1012(8) 0.141(5) Uani 1 1 d .
C38 C 0.0953(9) 0.1614(7) -0.0714(6) 0.119(4) Uani 1 1 d .
H9 H 0.0986 -0.0556 0.1910 0.059 Uiso 1 1 d R
H15 H -0.1687 0.1506 0.2169 0.060 Uiso 1 1 d R
H5 H -0.4817 -0.2286 0.0990 0.090 Uiso 1 1 d R
H4 H -0.4216 -0.2247 0.2255 0.081 Uiso 1 1 d R
H23 H 0.3596 -0.2691 -0.0582 0.078 Uiso 1 1 d R
H31 H 0.2633 0.1448 0.3007 0.087 Uiso 1 1 d R
H7 H -0.2390 -0.0499 0.0423 0.066 Uiso 1 1 d R
H20 H -0.2860 -0.1542 0.3259 0.064 Uiso 1 1 d R
H32 H 0.1753 0.1306 0.1821 0.076 Uiso 1 1 d R
H12 H -0.0963 -0.2252 0.3716 0.072 Uiso 1 1 d R
H16 H -0.2730 0.2154 0.3181 0.075 Uiso 1 1 d R
H26 H 0.4035 0.0279 -0.0880 0.078 Uiso 1 1 d R
H18 H -0.3490 -0.0239 0.4017 0.068 Uiso 1 1 d R
H24 H 0.5015 -0.2170 -0.1402 0.087 Uiso 1 1 d R
H11 H 0.1075 -0.2311 0.3641 0.076 Uiso 1 1 d R
H10 H 0.2048 -0.1462 0.2729 0.071 Uiso 1 1 d R
H6 H -0.3955 -0.1375 0.0093 0.084 Uiso 1 1 d R
H36 H 0.1259 0.3696 -0.0955 0.156 Uiso 1 1 d R
H30 H 0.4301 0.0697 0.3278 0.118 Uiso 1 1 d R
H17 H -0.3557 0.1316 0.4104 0.076 Uiso 1 1 d R
H22 H 0.2449 -0.1762 0.0106 0.077 Uiso 1 1 d R
H25 H 0.5192 -0.0675 -0.1584 0.096 Uiso 1 1 d R
H35 H 0.2618 0.3479 -0.0039 0.138 Uiso 1 1 d R
H29 H 0.5102 -0.0199 0.2367 0.161 Uiso 1 1 d R
H28 H 0.4211 -0.0375 0.1175 0.116 Uiso 1 1 d R
H34 H 0.2982 0.2102 0.0425 0.108 Uiso 1 1 d R
H37 H 0.0178 0.2537 -0.1396 0.169 Uiso 1 1 d R
H38 H 0.0497 0.1131 -0.0888 0.143 Uiso 1 1 d R

loop_
_atom_site_aniso_label
_atom_site_aniso_U_11
_atom_site_aniso_U_22
_atom_site_aniso_U_33
_atom_site_aniso_U_23
_atom_site_aniso_U_13
_atom_site_aniso_U_12
Sn1 0.0490(2) 0.0561(2) 0.0556(2) -0.0049(2) 0.0074(2) -0.0004(2)
Se1 0.0516(4) 0.0499(3) 0.0557(4) 0.0104(3) 0.0071(3) 0.0035(3)
S1 0.0513(9) 0.0676(10) 0.0529(8) -0.0065(9) 0.0056(7) -0.0078(7)
C9 0.046(4) 0.047(3) 0.054(4) -0.001(3) -0.002(3) 0.002(3)
C8 0.043(4) 0.037(3) 0.047(3) -0.001(3) -0.006(3) 0.000(3)
C14 0.029(3) 0.051(3) 0.045(3) -0.001(3) 0.001(2) 0.005(3)
C15 0.051(4) 0.041(3) 0.057(4) 0.001(3) 0.000(3) 0.010(3)
C5 0.047(4) 0.077(5) 0.102(6) -0.023(5) -0.014(5) -0.001(4)
C4 0.045(4) 0.059(4) 0.099(6) -0.005(4) -0.002(4) 0.000(3)
C13 0.049(4) 0.043(3) 0.054(4) 0.001(3) -0.003(3) -0.006(3)
C1 0.037(3) 0.044(3) 0.045(3) 0.000(3) -0.001(2) 0.003(3)
C23 0.065(5) 0.053(4) 0.077(5) -0.011(4) -0.003(4) -0.004(4)
C31 0.061(5) 0.078(5) 0.080(5) -0.029(4) 0.002(4) -0.009(5)
C7 0.045(4) 0.068(4) 0.052(3) -0.009(3) -0.007(3) 0.016(3)
C19 0.036(3) 0.056(3) 0.053(3) 0.002(3) -0.004(2) 0.002(3)
C20 0.054(4) 0.052(4) 0.054(4) 0.007(3) 0.003(3) -0.005(3)
C2 0.044(4) 0.047(3) 0.049(3) 0.002(3) -0.002(3) 0.005(3)
C32 0.047(4) 0.064(4) 0.078(5) -0.012(4) 0.007(3) 0.002(3)
C12 0.088(6) 0.046(4) 0.045(3) 0.007(3) 0.002(4) 0.003(4)
C33 0.059(5) 0.066(4) 0.075(5) 0.006(4) 0.021(4) -0.005(3)
C16 0.065(5) 0.050(4) 0.071(4) -0.008(3) 0.000(4) 0.014(3)
C26 0.060(4) 0.067(4) 0.069(4) 0.015(4) 0.022(3) 0.004(4)
C3 0.042(3) 0.054(3) 0.061(4) -0.004(3) -0.004(3) 0.008(3)
C21 0.048(4) 0.059(4) 0.054(3) -0.005(3) 0.008(3) -0.003(3)
C27 0.040(3) 0.060(4) 0.066(4) -0.020(3) 0.000(3) -0.001(3)
C18 0.046(4) 0.075(4) 0.049(3) 0.006(3) 0.000(3) 0.000(3)
C24 0.072(5) 0.079(5) 0.068(5) -0.017(4) 0.004(4) 0.022(4)
C11 0.081(6) 0.057(4) 0.053(4) -0.008(3) -0.018(4) 0.030(4)
C10 0.053(4) 0.066(4) 0.059(4) -0.012(4) -0.017(3) 0.016(3)
C6 0.057(5) 0.089(5) 0.065(4) -0.023(4) -0.022(4) 0.015(4)
C36 0.152(13) 0.089(8) 0.149(12) 0.047(8) 0.056(10) 0.028(9)
C30 0.066(6) 0.143(9) 0.085(6) -0.037(6) -0.031(5) 0.020(6)
C17 0.063(5) 0.071(5) 0.057(4) -0.012(4) 0.008(3) 0.007(4)
C22 0.069(4) 0.053(4) 0.070(4) 0.001(3) 0.011(4) -0.013(4)
C25 0.067(5) 0.101(6) 0.071(5) 0.012(5) 0.030(4) 0.007(5)
C35 0.175(12) 0.069(6) 0.102(7) 0.010(6) 0.070(8) -0.022(7)
C29 0.086(6) 0.188(12) 0.130(8) -0.063(8) -0.057(6) 0.070(8)
C28 0.072(6) 0.114(8) 0.105(6) -0.051(5) -0.028(5) 0.034(5)
C34 0.116(8) 0.078(6) 0.077(5) -0.003(4) 0.034(5) -0.016(5)
C37 0.114(9) 0.128(10) 0.181(12) 0.064(10) -0.025(9) 0.007(8)
C38 0.107(8) 0.103(7) 0.148(10) 0.041(7) -0.031(7) -0.012(6)

loop_
_atom_type_symbol
_atom_type_description
_atom_type_scat_dispersion_real
_atom_type_scat_dispersion_imag
_atom_type_scat_source
C C 0.0033 0.0016 'International Tables Vol C Tables 4.2.6.8 and 6.1.1.4'
H H 0.0000 0.0000 'International Tables Vol C Tables 4.2.6.8 and 6.1.1.4'
S S 0.1246 0.1234 'International Tables Vol C Tables 4.2.6.8 and 6.1.1.4'
Se Se -0.0929 2.2259 'International Tables Vol C Tables 4.2.6.8 and 6.1.1.4'
Sn Sn -0.6537 1.4246 'International Tables Vol C Tables 4.2.6.8 and 6.1.1.4'

loop_
_diffrn_radiation_wavelength
0.71073

loop_
_geom_angle_atom_site_label_1
_geom_angle_atom_site_label_2
_geom_angle_atom_site_label_3
_geom_angle
C21 Sn1 C27 109.9(2)
C21 Sn1 C33 116.5(2)
C27 Sn1 C33 108.7(3)
C21 Sn1 S1 103.73(16)
C27 Sn1 S1 113.01(18)
C33 Sn1 S1 104.9(2)
C1 Se1 S1 101.30(17)
Se1 S1 Sn1 97.44(6)
C8 C9 C10 119.3(6)
C9 C8 C13 120.5(6)
C9 C8 C1 127.0(5)
C13 C8 C1 112.3(5)
C15 C14 C19 120.2(5)
C15 C14 C1 128.2(5)
C19 C14 C1 111.5(5)
C14 C15 C16 119.3(6)
C6 C5 C4 121.0(7)
C5 C4 C3 118.7(7)
C12 C13 C8 120.3(6)
C12 C13 C20 126.3(6)
C8 C13 C20 113.2(5)
C2 C1 C14 104.9(4)
C2 C1 C8 107.9(4)
C14 C1 C8 105.4(4)
C2 C1 Se1 113.5(4)
C14 C1 Se1 109.0(4)
C8 C1 Se1 115.4(4)
C22 C23 C24 121.3(7)
C30 C31 C32 120.3(7)
C6 C7 C2 119.5(7)
C18 C19 C14 120.7(6)
C18 C19 C20 125.9(6)
C14 C19 C20 113.4(5)
C13 C20 C3 108.3(5)
C13 C20 C19 104.7(5)
C3 C20 C19 105.4(5)
C7 C2 C3 119.4(6)
C7 C2 C1 128.2(6)
C3 C2 C1 112.3(5)
C31 C32 C27 122.4(7)
C13 C12 C11 119.6(6)
C38 C33 C34 116.4(8)
C38 C33 Sn1 123.4(7)
C34 C33 Sn1 120.2(6)
C17 C16 C15 120.9(6)
C25 C26 C21 121.6(7)
C2 C3 C4 120.9(6)
C2 C3 C20 113.3(6)
C4 C3 C20 125.8(6)
C26 C21 C22 117.1(6)
C26 C21 Sn1 120.5(5)
C22 C21 Sn1 122.2(5)
C28 C27 C32 116.8(6)
C28 C27 Sn1 118.7(5)
C32 C27 Sn1 124.5(5)
C19 C18 C17 117.8(6)
C23 C24 C25 118.8(7)
C10 C11 C12 119.2(6)
C9 C10 C11 121.1(7)
C5 C6 C7 120.5(7)
C35 C36 C37 119.5(12)
C31 C30 C29 119.0(8)
C16 C17 C18 121.0(6)
C23 C22 C21 120.8(6)
C26 C25 C24 120.4(7)
C36 C35 C34 120.8(11)
C30 C29 C28 122.1(8)
C27 C28 C29 119.3(7)
C33 C34 C35 122.2(10)
C36 C37 C38 119.8(12)
C33 C38 C37 121.3(11)
C8 C9 H9 119.1
C10 C9 H9 121.6
C14 C15 H15 119.2
C16 C15 H15 121.5
C6 C5 H5 119.4
C4 C5 H5 119.6
C5 C4 H4 120.3
C3 C4 H4 121.0
C22 C23 H23 118.2
C24 C23 H23 120.5
C30 C31 H31 119.6
C32 C31 H31 120.1
C6 C7 H7 120.2
C2 C7 H7 120.3
C13 C20 H20 113.6
C3 C20 H20 113.8
C19 C20 H20 110.4
C31 C32 H32 119.9
C27 C32 H32 117.7
C13 C12 H12 120.1
C11 C12 H12 120.3
C17 C16 H16 118.8
C15 C16 H16 120.3
C25 C26 H26 120.1
C21 C26 H26 118.3
C19 C18 H18 118.9
C17 C18 H18 123.2
C23 C24 H24 119.5
C25 C24 H24 121.7
C10 C11 H11 121.3
C12 C11 H11 119.5
C9 C10 H10 119.3
C11 C10 H10 119.6
C5 C6 H6 121.0
C7 C6 H6 118.5
C35 C36 H36 119.7
C37 C36 H36 120.7
C31 C30 H30 120.5
C29 C30 H30 120.5
C16 C17 H17 119.2
C18 C17 H17 119.8
C23 C22 H22 119.8
C21 C22 H22 119.4
C26 C25 H25 120.8
C24 C25 H25 118.7
C36 C35 H35 120.2
C34 C35 H35 119.0
C30 C29 H29 119.6
C28 C29 H29 118.2
C27 C28 H28 118.7
C29 C28 H28 121.8
C33 C34 H34 118.1
C35 C34 H34 119.7
C36 C37 H37 119.4
C38 C37 H37 120.7
C33 C38 H38 118.7
C37 C38 H38 120.0

loop_
_geom_bond_atom_site_label_1
_geom_bond_atom_site_label_2
_geom_bond_distance
Sn1 C21 2.112(6)
Sn1 C27 2.118(6)
Sn1 C33 2.126(7)
Sn1 S1 2.4314(16)
Se1 C1 1.971(5)
Se1 S1 2.2162(17)
C9 C8 1.355(8)
C9 C10 1.377(8)
C8 C13 1.389(8)
C8 C1 1.542(7)
C14 C15 1.364(8)
C14 C19 1.393(8)
C14 C1 1.536(7)
C15 C16 1.383(9)
C5 C6 1.370(11)
C5 C4 1.376(10)
C4 C3 1.387(9)
C13 C12 1.368(9)
C13 C20 1.503(9)
C1 C2 1.528(8)
C23 C22 1.360(9)
C23 C24 1.361(10)
C31 C30 1.326(11)
C31 C32 1.372(10)
C7 C6 1.380(9)
C7 C2 1.386(8)
C19 C18 1.380(8)
C19 C20 1.534(9)
C20 C3 1.516(9)
C2 C3 1.387(8)
C32 C27 1.376(8)
C12 C11 1.386(11)
C33 C38 1.341(11)
C33 C34 1.365(10)
C16 C17 1.354(10)
C26 C25 1.362(10)
C26 C21 1.379(8)
C21 C22 1.388(8)
C27 C28 1.369(9)
C18 C17 1.399(10)
C24 C25 1.369(10)
C11 C10 1.381(10)
C36 C35 1.310(16)
C36 C37 1.348(17)
C30 C29 1.346(12)
C35 C34 1.371(12)
C29 C28 1.392(11)
C37 C38 1.401(14)
C9 H9 0.9600
C15 H15 0.9599
C5 H5 0.9602
C4 H4 0.9599
C23 H23 0.9600
C31 H31 0.9598
C7 H7 0.9601
C20 H20 0.9599
C32 H32 0.9601
C12 H12 0.9599
C16 H16 0.9600
C26 H26 0.9601
C18 H18 0.9603
C24 H24 0.9600
C11 H11 0.9599
C10 H10 0.9600
C6 H6 0.9600
C36 H36 0.9599
C30 H30 0.9599
C17 H17 0.9600
C22 H22 0.9601
C25 H25 0.9600
C35 H35 0.9599
C29 H29 0.9600
C28 H28 0.9599
C34 H34 0.9601
C37 H37 0.9599
C38 H38 0.9599

loop_
_cod_changelog_entry_id
_cod_changelog_entry_author
_cod_changelog_entry_date
_cod_changelog_entry_text
1 'Vaitkus, Antanas' 2022-05-06T22:35:00+03:00 'Updated bibliographic information.'
2 'Vaitkus, Antanas' 2022-05-07T03:37:00+03:00
;
 Replaced the '&#x00A5;' sequences with backslash symbols ('\')
 in multiple data values.
;
